data_4340796
loop_
_publ_author_name
'Lu, Hai-Sheng'
'Bai, Linlu'
'Xiong, Wei-Wei'
'Li, Peizhou'
'Ding, Junfeng'
'Zhang, Guodong'
'Wu, Tom'
'Zhao, Yanli'
'Lee, Jong-Min'
'Yang, Yanhui'
'Geng, Baoyou'
'Zhang, Qichun'

_publ_section_title
;
 Surfactant media to grow new crystalline cobalt
 1,3,5-benzenetricarboxylate metal-organic frameworks.
;
_journal_issue 16
_journal_name_full 'Inorganic chemistry'
_journal_page_first 8529
_journal_page_last 8537
_journal_paper_doi 10.1021/ic5011133
_journal_volume 53
_journal_year 2014
_chemical_formula_sum 'C54 H62 Co4 N3 O25'
_chemical_formula_weight 1388.79
_chemical_name_systematic
; 
 ? 
;
_space_group_IT_number 14
_symmetry_cell_setting monoclinic
_symmetry_space_group_name_Hall '-P 2ybc'
_symmetry_space_group_name_H-M 'P 1 21/c 1'
_atom_sites_solution_hydrogens geom
_atom_sites_solution_primary direct
_atom_sites_solution_secondary difmap
_audit_creation_method SHELXL-97
_cell_angle_alpha 90.00
_cell_angle_beta 102.4630(10)
_cell_angle_gamma 90.00
_cell_formula_units_Z 4
_cell_length_a 11.25340(10)
_cell_length_b 16.2117(2)
_cell_length_c 33.8757(4)
_cell_measurement_temperature 293(2)
_cell_volume 6034.54(12)
_computing_cell_refinement 'Bruker SAINT'
_computing_data_collection 'Bruker APEX2'
_computing_data_reduction 'Bruker SAINT'
_computing_molecular_graphics 'Bruker SAINT'
_computing_publication_material 'Bruker SAINT'
_computing_structure_refinement 'SHELXL-97 (Sheldrick, 1997)'
_computing_structure_solution 'SHELXS-97 (Sheldrick, 1990)'
_diffrn_ambient_temperature 293(2)
_diffrn_measured_fraction_theta_full 0.974
_diffrn_measured_fraction_theta_max 0.974
_diffrn_measurement_device_type 'Bruker APEX-II CCD'
_diffrn_measurement_method '\f and \w scans'
_diffrn_radiation_monochromator graphite
_diffrn_radiation_source 'fine-focus sealed tube'
_diffrn_radiation_type CuK\a
_diffrn_radiation_wavelength 1.54178
_diffrn_reflns_av_R_equivalents 0.0649
_diffrn_reflns_av_sigmaI/netI 0.0796
_diffrn_reflns_limit_h_max 8
_diffrn_reflns_limit_h_min -13
_diffrn_reflns_limit_k_max 19
_diffrn_reflns_limit_k_min -19
_diffrn_reflns_limit_l_max 42
_diffrn_reflns_limit_l_min -33
_diffrn_reflns_number 24530
_diffrn_reflns_theta_full 72.98
_diffrn_reflns_theta_max 72.98
_diffrn_reflns_theta_min 3.82
_exptl_absorpt_coefficient_mu 9.188
_exptl_crystal_colour purple-black
_exptl_crystal_density_diffrn 1.529
_exptl_crystal_density_method 'not measured'
_exptl_crystal_description bar
_exptl_crystal_F_000 2860
_exptl_crystal_size_max 0.12
_exptl_crystal_size_mid 0.10
_exptl_crystal_size_min 0.08
_refine_diff_density_max 1.351
_refine_diff_density_min -0.877
_refine_diff_density_rms 0.127
_refine_ls_extinction_method none
_refine_ls_goodness_of_fit_ref 1.010
_refine_ls_hydrogen_treatment mixed
_refine_ls_matrix_type full
_refine_ls_number_parameters 784
_refine_ls_number_reflns 11748
_refine_ls_number_restraints 54
_refine_ls_restrained_S_all 1.015
_refine_ls_R_factor_all 0.0909
_refine_ls_R_factor_gt 0.0683
_refine_ls_shift/su_max 0.005
_refine_ls_shift/su_mean 0.000
_refine_ls_structure_factor_coef Fsqd
_refine_ls_weighting_details 'calc w=1/[\s^2^(Fo^2^)+(0.1349P)^2^+0.0000P] where P=(Fo^2^+2Fc^2^)/3'
_refine_ls_weighting_scheme calc
_refine_ls_wR_factor_gt 0.1842
_refine_ls_wR_factor_ref 0.1994
_reflns_number_gt 8763
_reflns_number_total 11748
_reflns_threshold_expression >2sigma(I)
_cod_data_source_file ic5011133_si_002.cif
_cod_data_source_block x
_cod_depositor_comments 'Adding full bibliography for 4340796--4340798.cif.'
_cod_original_sg_symbol_H-M P21/c
_cod_database_code 4340796

loop_
_symmetry_equiv_pos_as_xyz
'x, y, z'
'-x, y+1/2, -z+1/2'
'-x, -y, -z'
'x, -y-1/2, z-1/2'

loop_
_atom_site_label
_atom_site_type_symbol
_atom_site_fract_x
_atom_site_fract_y
_atom_site_fract_z
_atom_site_U_iso_or_equiv
_atom_site_adp_type
_atom_site_occupancy
_atom_site_symmetry_multiplicity
_atom_site_calc_flag
_atom_site_refinement_flags
Co1 Co 0.14712(6) 0.57950(4) 0.19503(2) 0.00971(17) Uani 1 1 d .
Co2 Co -0.38682(7) 0.95925(4) 0.03594(2) 0.01047(17) Uani 1 1 d .
Co3 Co -0.01862(6) 0.43410(4) 0.14658(2) 0.00901(17) Uani 1 1 d .
Co4 Co 0.23566(6) 0.50714(4) 0.11403(2) 0.00955(17) Uani 1 1 d .
O1 O 0.0932(3) 0.53142(19) 0.13788(9) 0.0105(6) Uani 1 1 d .
O2 O 0.3291(3) 0.5985(2) 0.19969(11) 0.0224(8) Uani 1 1 d .
O3 O 0.1163(3) 0.7006(2) 0.19901(11) 0.0235(8) Uani 1 1 d .
O4 O -0.0390(3) 0.5747(3) 0.20272(12) 0.0245(8) Uani 1 1 d .
O5 O 0.1778(3) 0.4844(3) 0.23244(11) 0.0230(8) Uani 1 1 d .
O6 O -0.3846(3) 1.0816(2) 0.03780(10) 0.0198(7) Uani 1 1 d .
O7 O -0.2609(3) 0.9209(2) 0.08125(10) 0.0204(8) Uani 1 1 d .
O8 O -0.3022(4) 0.9384(2) -0.00888(11) 0.0231(8) Uani 1 1 d .
O9 O 0.0228(3) 0.3992(2) 0.20661(9) 0.0184(7) Uani 1 1 d .
O10 O -0.1649(3) 0.5000(2) 0.15576(11) 0.0205(8) Uani 1 1 d .
O11 O 0.3890(3) 0.5163(2) 0.15474(11) 0.0211(8) Uani 1 1 d .
O12 O -0.2383(4) 1.4446(2) -0.06123(11) 0.0284(9) Uani 1 1 d .
O13 O -0.2226(3) 0.6092(2) -0.09468(11) 0.0202(7) Uani 1 1 d .
O14 O -0.1245(3) 0.6498(2) -0.14160(9) 0.0136(7) Uani 1 1 d .
O15 O -0.5412(3) 0.8980(2) 0.02812(10) 0.0175(7) Uani 1 1 d .
O20 O 0.0067(5) 0.6934(3) 0.13565(12) 0.0408(12) Uani 1 1 d .
O21 O -0.3771(4) 0.9714(3) 0.12074(13) 0.0363(10) Uani 1 1 d .
O22 O -0.3261(4) 0.8050(3) 0.00358(13) 0.0356(10) Uani 1 1 d .
O23 O 0.1127(4) 0.9139(3) -0.11075(15) 0.0439(12) Uani 1 1 d .
O24 O 0.0637(5) 1.0003(3) -0.06592(16) 0.0472(13) Uani 1 1 d .
O25 O 0.8213(3) 0.7466(3) 0.29593(13) 0.0359(11) Uani 1 1 d .
O26 O 0.6272(4) 0.7658(5) 0.2953(2) 0.078(2) Uani 1 1 d .
O27 O -0.3059(7) 1.3359(4) -0.09711(13) 0.075(2) Uani 1 1 d .
O28 O -0.0916(3) 1.4180(2) 0.08512(11) 0.0229(8) Uani 1 1 d .
O29 O -0.1557(3) 1.3192(2) 0.11971(10) 0.0221(8) Uani 1 1 d .
C17 C -0.2738(4) 1.2378(3) 0.04555(13) 0.0145(9) Uani 1 1 d .
H17A H -0.2704 1.2076 0.0691 0.017 Uiso 1 1 calc R
C19 C -0.3980(4) 1.1238(3) 0.00591(14) 0.0124(9) Uani 1 1 d .
C20 C -0.1677(4) 0.6622(3) -0.11067(13) 0.0104(8) Uani 1 1 d .
C21 C 0.7526(4) 0.5855(3) 0.20053(15) 0.0150(9) Uani 1 1 d .
C24 C 0.6328(4) 0.5602(3) 0.18459(14) 0.0137(9) Uani 1 1 d .
H24A H 0.6169 0.5223 0.1635 0.016 Uiso 1 1 calc R
C25 C 0.1018(4) 0.4272(3) 0.23507(14) 0.0152(9) Uani 1 1 d .
C27 C 0.0322(5) 0.7247(3) 0.16954(16) 0.0227(11) Uani 1 1 d .
C28 C -0.1511(4) 1.3525(3) 0.08655(14) 0.0139(9) Uani 1 1 d .
C30 C -0.0413(4) 0.7989(3) 0.17735(14) 0.0160(9) Uani 1 1 d .
C31 C -0.2859(5) 0.9340(3) 0.11622(14) 0.0163(10) Uani 1 1 d .
C32 C 0.7749(4) 0.6417(3) 0.23149(15) 0.0192(10) Uani 1 1 d .
H32A H 0.8544 0.6591 0.2417 0.023 Uiso 1 1 calc R
C33 C -0.1528(5) 0.7453(3) -0.09121(14) 0.0160(10) Uani 1 1 d .
C34 C -0.2177(4) 1.3147(3) 0.04714(13) 0.0128(9) Uani 1 1 d .
C35 C -0.1941(4) 0.9268(3) 0.19044(14) 0.0153(9) Uani 1 1 d .
H35A H -0.2477 0.9679 0.1946 0.018 Uiso 1 1 calc R
C36 C -0.1192(5) 0.8354(3) 0.14539(14) 0.0171(10) Uani 1 1 d .
H36A H -0.1204 0.8176 0.1192 0.021 Uiso 1 1 calc R
C37 C 0.4072(4) 0.5665(3) 0.18330(14) 0.0134(9) Uani 1 1 d .
C38 C -0.1961(4) 0.8987(3) 0.15164(14) 0.0158(9) Uani 1 1 d .
C39 C -0.0359(4) 0.8282(3) 0.21653(14) 0.0162(10) Uani 1 1 d .
H39A H 0.0180 0.8045 0.2382 0.019 Uiso 1 1 calc R
C40 C -0.2191(4) 1.3587(3) 0.01157(14) 0.0162(10) Uani 1 1 d .
H40A H -0.1810 1.4098 0.0126 0.019 Uiso 1 1 calc R
C41 C 0.1115(4) 0.3932(3) 0.27677(14) 0.0160(9) Uani 1 1 d .
C42 C -0.2844(5) 0.8617(3) -0.01393(15) 0.0213(11) Uani 1 1 d .
C43 C -0.3351(4) 1.2062(3) 0.00841(14) 0.0148(9) Uani 1 1 d .
C44 C -0.1187(5) 0.8964(3) -0.05125(17) 0.0252(12) Uani 1 1 d .
H44A H -0.1077 0.9471 -0.0381 0.030 Uiso 1 1 calc R
C45 C -0.0660(5) 0.8006(3) -0.09905(15) 0.0182(10) Uani 1 1 d .
H45A H -0.0201 0.7873 -0.1179 0.022 Uiso 1 1 calc R
C46 C 0.5368(4) 0.5918(3) 0.20038(15) 0.0152(9) Uani 1 1 d .
C49 C 0.6817(4) 0.6732(3) 0.24791(15) 0.0205(11) Uani 1 1 d .
C50 C -0.1416(4) 0.5511(3) 0.18493(14) 0.0150(9) Uani 1 1 d .
C51 C -0.2777(5) 1.3257(3) -0.02526(14) 0.0182(10) Uani 1 1 d .
C53 C -0.3370(5) 1.2498(3) -0.02697(14) 0.0193(10) Uani 1 1 d .
H53A H -0.3777 1.2286 -0.0517 0.023 Uiso 1 1 calc R
C54 C 0.5617(4) 0.6481(3) 0.23185(15) 0.0186(10) Uani 1 1 d .
H54A H 0.4984 0.6695 0.2424 0.022 Uiso 1 1 calc R
C55 C -0.2056(5) 0.8416(3) -0.04359(16) 0.0210(11) Uani 1 1 d .
C56 C 0.0506(5) 0.9312(3) -0.08714(18) 0.0268(12) Uani 1 1 d .
C57 C -0.2758(6) 1.3716(3) -0.06446(16) 0.0266(12) Uani 1 1 d .
C58 C -0.2214(5) 0.7658(3) -0.06325(15) 0.0195(10) Uani 1 1 d .
H58A H -0.2784 0.7286 -0.0576 0.023 Uiso 1 1 calc R
C61 C 0.7051(5) 0.7333(4) 0.28209(17) 0.0273(13) Uani 1 1 d .
C63 C -0.0479(5) 0.8752(3) -0.07876(16) 0.0212(11) Uani 1 1 d .
N1 N 0.7031(4) 0.2399(4) 0.16381(16) 0.0352(12) Uani 1 1 d .
C70 C 0.5557(16) 0.1281(10) 0.1713(6) 0.165(9) Uani 1 1 d .
H70A H 0.5096 0.0833 0.1571 0.248 Uiso 1 1 calc R
H70B H 0.5012 0.1680 0.1787 0.248 Uiso 1 1 calc R
H70C H 0.6090 0.1075 0.1953 0.248 Uiso 1 1 calc R
C71 C 0.5360(9) 0.3344(11) 0.1290(4) 0.110(5) Uani 1 1 d .
H71A H 0.4850 0.3796 0.1332 0.166 Uiso 1 1 calc R
H71B H 0.4861 0.2877 0.1189 0.166 Uiso 1 1 calc R
H71C H 0.5833 0.3501 0.1098 0.166 Uiso 1 1 calc R
C72 C 0.7849(10) 0.2294(8) 0.2016(3) 0.076(3) Uani 1 1 d .
H72A H 0.7392 0.2131 0.2215 0.091 Uiso 1 1 calc R
H72B H 0.8235 0.2819 0.2100 0.091 Uiso 1 1 calc R
C73 C 0.6191(10) 0.3120(7) 0.1681(3) 0.083(3) Uani 1 1 d .
H73A H 0.5708 0.2975 0.1876 0.099 Uiso 1 1 calc R
H73B H 0.6682 0.3597 0.1785 0.099 Uiso 1 1 calc R
C74 C 0.6307(11) 0.1686(7) 0.1443(3) 0.085(4) Uani 1 1 d .
H74A H 0.6854 0.1279 0.1370 0.102 Uiso 1 1 calc R
H74B H 0.5765 0.1871 0.1196 0.102 Uiso 1 1 calc R
C75 C 0.8847(7) 0.1643(6) 0.2007(2) 0.057(2) Uani 1 1 d .
H75A H 0.9373 0.1603 0.2270 0.085 Uiso 1 1 calc R
H75B H 0.9313 0.1804 0.1814 0.085 Uiso 1 1 calc R
H75C H 0.8473 0.1117 0.1932 0.085 Uiso 1 1 calc R
N2 N 0.7199(5) 0.6433(4) 0.03337(18) 0.0402(13) Uani 1 1 d .
C80 C 0.8455(11) 0.6210(12) 0.0441(8) 0.200(12) Uani 1 1 d .
H80A H 0.8695 0.6268 0.0732 0.240 Uiso 1 1 calc R
H80B H 0.8490 0.5625 0.0385 0.240 Uiso 1 1 calc R
C81 C 0.667(3) 0.6361(11) 0.0691(6) 0.277(19) Uani 1 1 d .
H81A H 0.5874 0.6114 0.0595 0.332 Uiso 1 1 calc R
H81B H 0.7155 0.5949 0.0861 0.332 Uiso 1 1 calc R
C82 C 0.6615(17) 0.5862(7) 0.0026(5) 0.164(10) Uani 1 1 d .
H82A H 0.7217 0.5711 -0.0128 0.197 Uiso 1 1 calc R
H82B H 0.6445 0.5367 0.0165 0.197 Uiso 1 1 calc R
C83 C 0.6494(10) 0.6974(8) 0.0947(3) 0.082(3) Uani 1 1 d .
H83A H 0.6178 0.6744 0.1164 0.124 Uiso 1 1 calc R
H83B H 0.5925 0.7368 0.0802 0.124 Uiso 1 1 calc R
H83C H 0.7255 0.7243 0.1054 0.124 Uiso 1 1 calc R
C84 C 0.9358(8) 0.6570(11) 0.0288(4) 0.116(6) Uani 1 1 d .
H84A H 1.0125 0.6323 0.0409 0.175 Uiso 1 1 calc R
H84B H 0.9387 0.7150 0.0348 0.175 Uiso 1 1 calc R
H84C H 0.9197 0.6491 0.0001 0.175 Uiso 1 1 calc R
C85 C 0.5554(8) 0.6056(7) -0.0254(3) 0.067(3) Uani 1 1 d .
H85A H 0.5316 0.5596 -0.0432 0.101 Uiso 1 1 calc R
H85B H 0.5696 0.6528 -0.0409 0.101 Uiso 1 1 calc R
H85C H 0.4918 0.6179 -0.0114 0.101 Uiso 1 1 calc R
N3 N 0.3142(11) 0.9049(9) 0.1549(4) 0.152(5) Uani 1 1 d DU
C95 C 0.4809(17) 0.8039(14) 0.1552(7) 0.240(13) Uani 1 1 d DU
H95A H 0.5045 0.7473 0.1601 0.360 Uiso 1 1 calc R
H95B H 0.5398 0.8390 0.1719 0.360 Uiso 1 1 calc R
H95C H 0.4766 0.8168 0.1273 0.360 Uiso 1 1 calc R
C94 C 0.219(2) 0.9292(12) 0.1778(8) 0.258(14) Uani 1 1 d DU
H94A H 0.1441 0.9003 0.1664 0.310 Uiso 1 1 calc R
H94B H 0.2456 0.9119 0.2057 0.310 Uiso 1 1 calc R
C93 C 0.1950(19) 1.0194(12) 0.1766(7) 0.203(10) Uani 1 1 d DU
H93A H 0.1357 1.0316 0.1923 0.304 Uiso 1 1 calc R
H93B H 0.1647 1.0365 0.1492 0.304 Uiso 1 1 calc R
H93C H 0.2691 1.0484 0.1877 0.304 Uiso 1 1 calc R
C92 C 0.174(2) 0.853(2) 0.0919(6) 0.298(16) Uani 1 1 d DU
H92A H 0.1470 0.8635 0.0635 0.448 Uiso 1 1 calc R
H92B H 0.1069 0.8568 0.1049 0.448 Uiso 1 1 calc R
H92C H 0.2088 0.7986 0.0957 0.448 Uiso 1 1 calc R
C91 C 0.270(3) 0.9155(16) 0.1099(5) 0.75(7) Uani 1 1 d DU
H91A H 0.2358 0.9704 0.1045 0.897 Uiso 1 1 calc R
H91B H 0.3381 0.9106 0.0969 0.897 Uiso 1 1 calc R
C90 C 0.3584(17) 0.8174(10) 0.1650(6) 0.217(11) Uani 1 1 d DU
H90A H 0.3637 0.8070 0.1935 0.261 Uiso 1 1 calc R
H90B H 0.3003 0.7788 0.1497 0.261 Uiso 1 1 calc R
O30 O 0.3800(7) 0.0032(7) 0.0958(3) 0.112(3) Uani 1 1 d .

loop_
_atom_site_aniso_label
_atom_site_aniso_U_11
_atom_site_aniso_U_22
_atom_site_aniso_U_33
_atom_site_aniso_U_23
_atom_site_aniso_U_13
_atom_site_aniso_U_12
Co1 0.0115(3) 0.0088(3) 0.0097(3) -0.0038(3) 0.0043(3) -0.0004(3)
Co2 0.0182(4) 0.0052(3) 0.0073(3) 0.0012(3) 0.0014(3) -0.0025(3)
Co3 0.0130(3) 0.0101(3) 0.0047(3) -0.0027(3) 0.0035(3) -0.0005(3)
Co4 0.0154(3) 0.0081(3) 0.0061(3) -0.0021(3) 0.0044(3) -0.0029(3)
O1 0.0140(14) 0.0082(14) 0.0098(15) -0.0012(12) 0.0039(12) -0.0009(12)
O2 0.0111(15) 0.0258(19) 0.033(2) -0.0086(17) 0.0115(15) -0.0031(15)
O3 0.0209(17) 0.0170(18) 0.031(2) 0.0028(16) 0.0019(15) 0.0045(15)
O4 0.0145(16) 0.030(2) 0.032(2) -0.0157(17) 0.0129(15) -0.0009(15)
O5 0.0231(18) 0.028(2) 0.0178(18) 0.0124(16) 0.0043(14) -0.0045(16)
O6 0.039(2) 0.0072(15) 0.0133(17) 0.0025(13) 0.0051(15) -0.0040(15)
O7 0.0289(18) 0.0189(18) 0.0087(16) 0.0051(14) -0.0061(14) -0.0030(15)
O8 0.041(2) 0.0128(17) 0.0189(18) -0.0068(14) 0.0147(16) 0.0015(16)
O9 0.0285(18) 0.0199(17) 0.0065(15) -0.0017(14) 0.0033(13) -0.0004(15)
O10 0.0119(15) 0.027(2) 0.0213(18) -0.0143(16) 0.0019(13) 0.0046(14)
O11 0.0146(16) 0.0257(19) 0.0200(18) -0.0122(16) -0.0028(13) -0.0036(15)
O12 0.047(2) 0.0197(19) 0.0183(19) 0.0117(16) 0.0062(17) -0.0122(18)
O13 0.0348(19) 0.0089(16) 0.0220(18) -0.0022(14) 0.0173(16) -0.0052(15)
O14 0.0239(16) 0.0089(14) 0.0105(15) 0.0010(12) 0.0092(13) 0.0068(13)
O15 0.0253(17) 0.0121(16) 0.0149(17) -0.0025(14) 0.0035(14) -0.0069(14)
O20 0.072(3) 0.028(2) 0.019(2) -0.0072(18) 0.004(2) 0.031(2)
O21 0.028(2) 0.046(3) 0.032(2) 0.011(2) -0.0007(17) 0.019(2)
O22 0.058(3) 0.020(2) 0.039(2) 0.0029(18) 0.036(2) 0.003(2)
O23 0.053(3) 0.034(2) 0.056(3) -0.016(2) 0.036(2) -0.021(2)
O24 0.056(3) 0.026(2) 0.070(3) -0.026(2) 0.038(3) -0.021(2)
O25 0.0213(18) 0.049(3) 0.039(2) -0.034(2) 0.0091(17) -0.0107(19)
O26 0.037(3) 0.107(5) 0.100(5) -0.090(4) 0.034(3) -0.019(3)
O27 0.171(7) 0.035(3) 0.012(2) -0.001(2) 0.009(3) -0.018(4)
O28 0.035(2) 0.0170(17) 0.0151(17) -0.0092(14) 0.0011(15) -0.0144(16)
O29 0.036(2) 0.0215(18) 0.0069(16) 0.0013(14) 0.0010(14) -0.0028(16)
C17 0.027(2) 0.009(2) 0.006(2) 0.0000(17) -0.0003(18) -0.0055(19)
C19 0.016(2) 0.008(2) 0.014(2) 0.0022(18) 0.0050(18) 0.0032(17)
C20 0.020(2) 0.0046(19) 0.008(2) -0.0003(16) 0.0046(17) -0.0024(17)
C21 0.009(2) 0.017(2) 0.019(2) -0.0071(19) 0.0047(18) -0.0006(18)
C24 0.011(2) 0.015(2) 0.016(2) -0.0098(19) 0.0042(18) -0.0030(18)
C25 0.019(2) 0.017(2) 0.011(2) 0.0007(19) 0.0082(19) 0.0006(19)
C27 0.030(3) 0.015(2) 0.024(3) 0.003(2) 0.010(2) 0.009(2)
C28 0.015(2) 0.014(2) 0.012(2) -0.0051(18) 0.0015(17) 0.0006(18)
C30 0.023(2) 0.013(2) 0.013(2) -0.0011(19) 0.0039(18) 0.0062(19)
C31 0.025(2) 0.011(2) 0.011(2) 0.0035(18) -0.0028(19) -0.0002(19)
C32 0.012(2) 0.026(3) 0.021(2) -0.010(2) 0.0051(19) -0.004(2)
C33 0.028(2) 0.006(2) 0.017(2) -0.0052(18) 0.011(2) -0.0012(19)
C34 0.020(2) 0.009(2) 0.009(2) -0.0033(17) 0.0014(17) -0.0050(18)
C35 0.020(2) 0.014(2) 0.012(2) -0.0001(18) 0.0022(18) 0.0065(19)
C36 0.030(3) 0.013(2) 0.008(2) 0.0014(18) 0.0038(19) 0.009(2)
C37 0.013(2) 0.012(2) 0.016(2) -0.0013(18) 0.0038(18) -0.0021(18)
C38 0.020(2) 0.015(2) 0.011(2) 0.0017(19) -0.0007(18) 0.0043(19)
C39 0.021(2) 0.016(2) 0.009(2) 0.0019(18) -0.0001(18) 0.009(2)
C40 0.026(2) 0.008(2) 0.015(2) -0.0024(18) 0.0052(19) -0.0065(19)
C41 0.026(2) 0.013(2) 0.009(2) 0.0014(18) 0.0045(19) -0.006(2)
C42 0.032(3) 0.015(2) 0.019(3) -0.007(2) 0.012(2) 0.000(2)
C43 0.026(2) 0.006(2) 0.013(2) 0.0042(18) 0.0061(19) -0.0038(18)
C44 0.035(3) 0.013(2) 0.031(3) -0.011(2) 0.016(2) -0.008(2)
C45 0.027(2) 0.012(2) 0.021(2) 0.0004(19) 0.017(2) 0.002(2)
C46 0.009(2) 0.018(2) 0.020(2) -0.005(2) 0.0072(18) -0.0005(18)
C49 0.019(2) 0.025(3) 0.019(2) -0.013(2) 0.007(2) -0.004(2)
C50 0.0081(19) 0.022(2) 0.016(2) -0.010(2) 0.0039(17) -0.0032(19)
C51 0.037(3) 0.010(2) 0.009(2) 0.0028(18) 0.006(2) -0.005(2)
C53 0.034(3) 0.013(2) 0.008(2) -0.0014(18) -0.003(2) -0.009(2)
C54 0.011(2) 0.022(2) 0.027(3) -0.008(2) 0.0131(19) 0.0016(19)
C55 0.031(3) 0.014(2) 0.022(3) -0.006(2) 0.015(2) -0.002(2)
C56 0.032(3) 0.017(2) 0.034(3) -0.003(2) 0.012(3) -0.005(2)
C57 0.051(3) 0.016(2) 0.014(2) 0.001(2) 0.009(2) -0.002(2)
C58 0.030(3) 0.010(2) 0.024(3) -0.005(2) 0.015(2) -0.001(2)
C61 0.021(2) 0.034(3) 0.030(3) -0.026(3) 0.011(2) -0.008(2)
C63 0.024(2) 0.011(2) 0.032(3) -0.004(2) 0.012(2) -0.003(2)
N1 0.031(3) 0.048(3) 0.030(3) -0.002(2) 0.013(2) -0.004(2)
C70 0.187(15) 0.104(12) 0.26(2) -0.089(14) 0.172(16) -0.075(12)
C71 0.059(6) 0.158(15) 0.104(9) 0.022(10) -0.007(6) 0.040(8)
C72 0.093(7) 0.087(8) 0.049(5) -0.006(5) 0.017(5) 0.000(6)
C73 0.096(7) 0.064(6) 0.102(8) -0.015(6) 0.052(7) 0.000(6)
C74 0.109(8) 0.070(7) 0.092(7) -0.036(6) 0.058(7) -0.040(6)
C75 0.060(5) 0.067(6) 0.040(4) 0.006(4) 0.005(4) 0.010(4)
N2 0.043(3) 0.031(3) 0.047(3) 0.000(3) 0.009(3) -0.002(2)
C80 0.053(7) 0.146(17) 0.40(3) 0.14(2) 0.047(12) 0.028(9)
C81 0.66(5) 0.097(13) 0.158(15) 0.046(12) 0.27(3) 0.13(2)
C82 0.232(19) 0.039(6) 0.149(13) 0.016(7) -0.116(14) -0.041(9)
C83 0.106(8) 0.092(9) 0.052(5) 0.002(6) 0.025(5) -0.014(7)
C84 0.031(4) 0.210(19) 0.108(9) 0.052(11) 0.014(5) 0.008(7)
C85 0.070(6) 0.072(7) 0.055(5) -0.010(5) 0.001(4) -0.020(5)
N3 0.155(8) 0.142(9) 0.198(9) 0.008(7) 0.126(7) 0.005(7)
C95 0.241(15) 0.239(16) 0.244(15) 0.013(10) 0.059(10) -0.005(10)
C94 0.260(17) 0.255(17) 0.268(16) -0.003(10) 0.077(10) -0.010(10)
C93 0.204(13) 0.200(13) 0.201(13) -0.007(9) 0.038(9) 0.018(9)
C92 0.290(18) 0.292(19) 0.321(18) -0.014(10) 0.085(10) 0.008(10)
C91 0.75(7) 0.75(7) 0.75(7) 0.001(10) 0.162(18) 0.003(10)
C90 0.207(13) 0.235(15) 0.222(13) 0.020(10) 0.074(9) 0.020(10)
O30 0.088(5) 0.158(11) 0.091(6) -0.004(6) 0.022(5) 0.036(6)

loop_
_atom_type_symbol
_atom_type_description
_atom_type_scat_dispersion_real
_atom_type_scat_dispersion_imag
_atom_type_scat_source
C C 0.0181 0.0091 'International Tables Vol C Tables 4.2.6.8 and 6.1.1.4'
H H 0.0000 0.0000 'International Tables Vol C Tables 4.2.6.8 and 6.1.1.4'
Co Co -2.3653 3.6143 'International Tables Vol C Tables 4.2.6.8 and 6.1.1.4'
N N 0.0311 0.0180 'International Tables Vol C Tables 4.2.6.8 and 6.1.1.4'
O O 0.0492 0.0322 'International Tables Vol C Tables 4.2.6.8 and 6.1.1.4'

loop_
_geom_angle_atom_site_label_1
_geom_angle_atom_site_label_2
_geom_angle_atom_site_label_3
_geom_angle
_geom_angle_site_symmetry_1
_geom_angle_site_symmetry_3
O5 Co1 O3 136.85(16) . .
O5 Co1 O2 91.98(16) . .
O3 Co1 O2 91.84(15) . .
O5 Co1 O1 106.46(15) . .
O3 Co1 O1 114.53(14) . .
O2 Co1 O1 102.56(13) . .
O5 Co1 O4 86.26(16) . .
O3 Co1 O4 80.86(15) . .
O2 Co1 O4 167.10(15) . .
O1 Co1 O4 90.17(13) . .
O7 Co2 O15 114.48(15) . .
O7 Co2 O6 106.95(15) . .
O15 Co2 O6 120.88(15) . .
O7 Co2 O8 99.25(16) . .
O15 Co2 O8 111.45(15) . .
O6 Co2 O8 100.92(15) . .
O10 Co3 O9 90.65(14) . .
O10 Co3 O1 99.04(14) . .
O9 Co3 O1 109.45(13) . .
O10 Co3 O28 93.48(15) . 1_545
O9 Co3 O28 155.03(15) . 1_545
O1 Co3 O28 94.21(13) . 1_545
O10 Co3 O14 171.37(15) . 3_565
O9 Co3 O14 83.67(13) . 3_565
O1 Co3 O14 89.00(13) . 3_565
O28 Co3 O14 89.02(14) 1_545 3_565
O12 Co4 O11 115.22(17) 3_575 .
O12 Co4 O1 117.75(16) 3_575 .
O11 Co4 O1 111.27(14) . .
O12 Co4 O13 95.27(16) 3_575 3_565
O11 Co4 O13 107.06(16) . 3_565
O1 Co4 O13 108.26(14) . 3_565
Co4 O1 Co1 111.02(14) . .
Co4 O1 Co3 118.30(15) . .
Co1 O1 Co3 102.67(13) . .
C37 O2 Co1 133.8(3) . .
C27 O3 Co1 110.9(3) . .
C50 O4 Co1 140.7(3) . .
C25 O5 Co1 125.7(3) . .
C19 O6 Co2 121.2(3) . .
C31 O7 Co2 113.8(3) . .
C42 O8 Co2 112.5(3) . .
C25 O9 Co3 129.2(3) . .
C50 O10 Co3 114.9(3) . .
C37 O11 Co4 124.4(3) . .
C57 O12 Co4 111.6(4) . 3_575
C20 O13 Co4 121.2(3) . 3_565
C20 O14 Co3 126.6(3) . 3_565
C19 O15 Co2 123.7(3) 3_475 .
C28 O28 Co3 99.5(3) . 1_565
C34 C17 C43 119.7(4) . .
C34 C17 H17A 120.2 . .
C43 C17 H17A 120.2 . .
O15 C19 O6 125.0(4) 3_475 .
O15 C19 C43 117.2(4) 3_475 .
O6 C19 C43 117.8(4) . .
O13 C20 O14 124.4(4) . .
O13 C20 C33 116.6(4) . .
O14 C20 C33 119.0(4) . .
C32 C21 C24 119.4(4) . .
C32 C21 C50 119.0(4) . 1_655
C24 C21 C50 121.5(4) . 1_655
C21 C24 C46 120.2(4) . .
C21 C24 H24A 119.9 . .
C46 C24 H24A 119.9 . .
O9 C25 O5 125.9(4) . .
O9 C25 C41 119.3(4) . .
O5 C25 C41 114.8(4) . .
O20 C27 O3 125.9(5) . .
O20 C27 C30 117.6(5) . .
O3 C27 C30 116.5(5) . .
O29 C28 O28 121.3(4) . .
O29 C28 C34 120.4(4) . .
O28 C28 C34 118.2(4) . .
C36 C30 C39 119.5(4) . .
C36 C30 C27 119.0(4) . .
C39 C30 C27 121.4(4) . .
O21 C31 O7 123.2(5) . .
O21 C31 C38 121.6(5) . .
O7 C31 C38 115.2(4) . .
C21 C32 C49 121.5(4) . .
C21 C32 H32A 119.3 . .
C49 C32 H32A 119.3 . .
C58 C33 C45 119.5(4) . .
C58 C33 C20 119.6(4) . .
C45 C33 C20 120.8(4) . .
C17 C34 C40 120.2(4) . .
C17 C34 C28 122.1(4) . .
C40 C34 C28 117.8(4) . .
C38 C35 C41 119.9(4) . 2
C38 C35 H35A 120.1 . .
C41 C35 H35A 120.1 2 .
C30 C36 C38 120.8(4) . .
C30 C36 H36A 119.6 . .
C38 C36 H36A 119.6 . .
O11 C37 O2 127.1(4) . .
O11 C37 C46 117.3(4) . .
O2 C37 C46 115.6(4) . .
C35 C38 C36 120.3(4) . .
C35 C38 C31 120.1(4) . .
C36 C38 C31 119.6(4) . .
C30 C39 C41 120.3(4) . 2
C30 C39 H39A 119.8 . .
C41 C39 H39A 119.8 2 .
C51 C40 C34 119.6(4) . .
C51 C40 H40A 120.2 . .
C34 C40 H40A 120.2 . .
C35 C41 C39 119.1(4) 2_545 2_545
C35 C41 C25 120.5(4) 2_545 .
C39 C41 C25 120.4(4) 2_545 .
O22 C42 O8 124.8(5) . .
O22 C42 C55 119.7(5) . .
O8 C42 C55 115.5(5) . .
C53 C43 C17 120.3(4) . .
C53 C43 C19 118.9(4) . .
C17 C43 C19 120.7(4) . .
C55 C44 C63 119.7(5) . .
C55 C44 H44A 120.2 . .
C63 C44 H44A 120.2 . .
C63 C45 C33 120.1(4) . .
C63 C45 H45A 120.0 . .
C33 C45 H45A 120.0 . .
C54 C46 C24 119.3(4) . .
C54 C46 C37 119.6(4) . .
C24 C46 C37 121.1(4) . .
C32 C49 C54 119.1(4) . .
C32 C49 C61 122.0(4) . .
C54 C49 C61 119.0(4) . .
O4 C50 O10 126.2(4) . .
O4 C50 C21 115.9(4) . 1_455
O10 C50 C21 117.8(4) . 1_455
C40 C51 C53 120.5(4) . .
C40 C51 C57 120.2(4) . .
C53 C51 C57 119.3(4) . .
C43 C53 C51 119.7(4) . .
C43 C53 H53A 120.2 . .
C51 C53 H53A 120.2 . .
C46 C54 C49 120.5(4) . .
C46 C54 H54A 119.8 . .
C49 C54 H54A 119.8 . .
C44 C55 C58 119.9(4) . .
C44 C55 C42 121.7(5) . .
C58 C55 C42 118.4(4) . .
O23 C56 O24 123.1(5) . .
O23 C56 C63 122.8(5) . .
O24 C56 C63 114.1(5) . .
O27 C57 O12 123.0(5) . .
O27 C57 C51 120.1(5) . .
O12 C57 C51 116.8(5) . .
C33 C58 C55 120.5(5) . .
C33 C58 H58A 119.8 . .
C55 C58 H58A 119.8 . .
O26 C61 O25 123.6(5) . .
O26 C61 C49 124.0(5) . .
O25 C61 C49 112.4(4) . .
C45 C63 C44 120.3(5) . .
C45 C63 C56 117.9(4) . .
C44 C63 C56 121.8(5) . .
C72 N1 C74 119.8(9) . .
C72 N1 C73 107.4(7) . .
C74 N1 C73 110.3(7) . .
C74 C70 H70A 109.5 . .
C74 C70 H70B 109.5 . .
H70A C70 H70B 109.5 . .
C74 C70 H70C 109.5 . .
H70A C70 H70C 109.5 . .
H70B C70 H70C 109.5 . .
C73 C71 H71A 109.5 . .
C73 C71 H71B 109.5 . .
H71A C71 H71B 109.5 . .
C73 C71 H71C 109.5 . .
H71A C71 H71C 109.5 . .
H71B C71 H71C 109.5 . .
N1 C72 C75 113.4(8) . .
N1 C72 H72A 108.9 . .
C75 C72 H72A 108.9 . .
N1 C72 H72B 108.9 . .
C75 C72 H72B 108.9 . .
H72A C72 H72B 107.7 . .
C71 C73 N1 112.4(9) . .
C71 C73 H73A 109.1 . .
N1 C73 H73A 109.1 . .
C71 C73 H73B 109.1 . .
N1 C73 H73B 109.1 . .
H73A C73 H73B 107.8 . .
N1 C74 C70 112.9(9) . .
N1 C74 H74A 109.0 . .
C70 C74 H74A 109.0 . .
N1 C74 H74B 109.0 . .
C70 C74 H74B 109.0 . .
H74A C74 H74B 107.8 . .
C72 C75 H75A 109.5 . .
C72 C75 H75B 109.5 . .
H75A C75 H75B 109.5 . .
C72 C75 H75C 109.5 . .
H75A C75 H75C 109.5 . .
H75B C75 H75C 109.5 . .
C80 N2 C82 107.1(14) . .
C80 N2 C81 109.1(15) . .
C82 N2 C81 110.1(15) . .
C84 C80 N2 124.9(14) . .
C84 C80 H80A 106.1 . .
N2 C80 H80A 106.1 . .
C84 C80 H80B 106.1 . .
N2 C80 H80B 106.1 . .
H80A C80 H80B 106.3 . .
C83 C81 N2 127.5(17) . .
C83 C81 H81A 105.4 . .
N2 C81 H81A 105.4 . .
C83 C81 H81B 105.4 . .
N2 C81 H81B 105.4 . .
H81A C81 H81B 106.0 . .
C85 C82 N2 122.5(12) . .
C85 C82 H82A 106.7 . .
N2 C82 H82A 106.7 . .
C85 C82 H82B 106.7 . .
N2 C82 H82B 106.7 . .
H82A C82 H82B 106.6 . .
C81 C83 H83A 109.5 . .
C81 C83 H83B 109.5 . .
H83A C83 H83B 109.5 . .
C81 C83 H83C 109.5 . .
H83A C83 H83C 109.5 . .
H83B C83 H83C 109.5 . .
C80 C84 H84A 109.5 . .
C80 C84 H84B 109.5 . .
H84A C84 H84B 109.5 . .
C80 C84 H84C 109.5 . .
H84A C84 H84C 109.5 . .
H84B C84 H84C 109.5 . .
C82 C85 H85A 109.5 . .
C82 C85 H85B 109.5 . .
H85A C85 H85B 109.5 . .
C82 C85 H85C 109.5 . .
H85A C85 H85C 109.5 . .
H85B C85 H85C 109.5 . .
C94 N3 C91 111.9(9) . .
C94 N3 C90 111.4(8) . .
C91 N3 C90 110.8(9) . .
C90 C95 H95A 109.5 . .
C90 C95 H95B 109.5 . .
H95A C95 H95B 109.5 . .
C90 C95 H95C 109.5 . .
H95A C95 H95C 109.5 . .
H95B C95 H95C 109.5 . .
C93 C94 N3 113.1(10) . .
C93 C94 H94A 109.0 . .
N3 C94 H94A 109.0 . .
C93 C94 H94B 109.0 . .
N3 C94 H94B 109.0 . .
H94A C94 H94B 107.8 . .
C94 C93 H93A 109.5 . .
C94 C93 H93B 109.5 . .
H93A C93 H93B 109.5 . .
C94 C93 H93C 109.5 . .
H93A C93 H93C 109.5 . .
H93B C93 H93C 109.5 . .
C91 C92 H92A 109.5 . .
C91 C92 H92B 109.5 . .
H92A C92 H92B 109.5 . .
C91 C92 H92C 109.5 . .
H92A C92 H92C 109.5 . .
H92B C92 H92C 109.5 . .
C92 C91 N3 112.7(10) . .
C92 C91 H91A 109.0 . .
N3 C91 H91A 109.0 . .
C92 C91 H91B 109.0 . .
N3 C91 H91B 109.0 . .
H91A C91 H91B 107.8 . .
C95 C90 N3 111.0(10) . .
C95 C90 H90A 109.4 . .
N3 C90 H90A 109.4 . .
C95 C90 H90B 109.4 . .
N3 C90 H90B 109.4 . .
H90A C90 H90B 108.0 . .

loop_
_geom_bond_atom_site_label_1
_geom_bond_atom_site_label_2
_geom_bond_distance
_geom_bond_site_symmetry_2
Co1 O5 1.978(4) .
Co1 O3 2.003(4) .
Co1 O2 2.043(3) .
Co1 O1 2.053(3) .
Co1 O4 2.167(3) .
Co2 O7 1.952(3) .
Co2 O15 1.969(3) .
Co2 O6 1.984(3) .
Co2 O8 1.987(4) .
Co3 O10 2.042(3) .
Co3 O9 2.065(3) .
Co3 O1 2.078(3) .
Co3 O28 2.083(4) 1_545
Co3 O14 2.143(3) 3_565
Co4 O12 1.958(4) 3_575
Co4 O11 1.968(3) .
Co4 O1 1.984(3) .
Co4 O13 1.991(4) 3_565
O2 C37 1.249(6) .
O3 C27 1.279(6) .
O4 C50 1.242(6) .
O5 C25 1.278(6) .
O6 C19 1.260(6) .
O7 C31 1.293(6) .
O8 C42 1.278(6) .
O9 C25 1.248(6) .
O10 C50 1.273(6) .
O11 C37 1.247(6) .
O12 C57 1.254(7) .
O12 Co4 1.958(4) 3_575
O13 C20 1.249(6) .
O13 Co4 1.991(4) 3_565
O14 C20 1.262(5) .
O14 Co3 2.143(3) 3_565
O15 C19 1.258(6) 3_475
O20 C27 1.231(7) .
O21 C31 1.230(7) .
O22 C42 1.240(7) .
O23 C56 1.203(7) .
O24 C56 1.322(7) .
O25 C61 1.308(6) .
O26 C61 1.190(7) .
O27 C57 1.229(7) .
O28 C28 1.263(6) .
O28 Co3 2.083(4) 1_565
O29 C28 1.257(6) .
C17 C34 1.394(6) .
C17 C43 1.395(7) .
C17 H17A 0.9300 .
C19 O15 1.258(6) 3_475
C19 C43 1.505(6) .
C20 C33 1.493(6) .
C21 C32 1.371(7) .
C21 C24 1.402(6) .
C21 C50 1.509(6) 1_655
C24 C46 1.401(6) .
C24 H24A 0.9300 .
C25 C41 1.498(6) .
C27 C30 1.515(7) .
C28 C34 1.512(6) .
C30 C36 1.371(7) .
C30 C39 1.399(6) .
C31 C38 1.505(7) .
C32 C49 1.387(7) .
C32 H32A 0.9300 .
C33 C58 1.385(6) .
C33 C45 1.394(7) .
C34 C40 1.398(6) .
C35 C38 1.387(7) .
C35 C41 1.396(7) 2
C35 H35A 0.9300 .
C36 C38 1.387(7) .
C36 H36A 0.9300 .
C37 C46 1.506(6) .
C39 C41 1.403(6) 2
C39 H39A 0.9300 .
C40 C51 1.386(7) .
C40 H40A 0.9300 .
C41 C35 1.396(7) 2_545
C41 C39 1.403(6) 2_545
C42 C55 1.512(6) .
C43 C53 1.388(7) .
C44 C55 1.386(7) .
C44 C63 1.394(7) .
C44 H44A 0.9300 .
C45 C63 1.384(7) .
C45 H45A 0.9300 .
C46 C54 1.386(7) .
C49 C54 1.403(7) .
C49 C61 1.492(7) .
C50 C21 1.509(6) 1_455
C51 C53 1.395(7) .
C51 C57 1.526(7) .
C53 H53A 0.9300 .
C54 H54A 0.9300 .
C55 C58 1.391(7) .
C56 C63 1.506(7) .
C58 H58A 0.9300 .
N1 C72 1.416(10) .
N1 C74 1.484(11) .
N1 C73 1.531(12) .
C70 C74 1.522(16) .
C70 H70A 0.9600 .
C70 H70B 0.9600 .
C70 H70C 0.9600 .
C71 C73 1.492(14) .
C71 H71A 0.9600 .
C71 H71B 0.9600 .
C71 H71C 0.9600 .
C72 C75 1.546(13) .
C72 H72A 0.9700 .
C72 H72B 0.9700 .
C73 H73A 0.9700 .
C73 H73B 0.9700 .
C74 H74A 0.9700 .
C74 H74B 0.9700 .
C75 H75A 0.9600 .
C75 H75B 0.9600 .
C75 H75C 0.9600 .
N2 C80 1.428(13) .
N2 C82 1.443(13) .
N2 C81 1.465(15) .
C80 C84 1.367(18) .
C80 H80A 0.9700 .
C80 H80B 0.9700 .
C81 C83 1.360(18) .
C81 H81A 0.9700 .
C81 H81B 0.9700 .
C82 C85 1.391(15) .
C82 H82A 0.9700 .
C82 H82B 0.9700 .
C83 H83A 0.9600 .
C83 H83B 0.9600 .
C83 H83C 0.9600 .
C84 H84A 0.9600 .
C84 H84B 0.9600 .
C84 H84C 0.9600 .
C85 H85A 0.9600 .
C85 H85B 0.9600 .
C85 H85C 0.9600 .
N3 C94 1.501(9) .
N3 C91 1.508(9) .
N3 C90 1.517(9) .
C95 C90 1.502(9) .
C95 H95A 0.9600 .
C95 H95B 0.9600 .
C95 H95C 0.9600 .
C94 C93 1.487(10) .
C94 H94A 0.9700 .
C94 H94B 0.9700 .
C93 H93A 0.9600 .
C93 H93B 0.9600 .
C93 H93C 0.9600 .
C92 C91 1.505(10) .
C92 H92A 0.9600 .
C92 H92B 0.9600 .
C92 H92C 0.9600 .
C91 H91A 0.9700 .
C91 H91B 0.9700 .
C90 H90A 0.9700 .
C90 H90B 0.9700 .

loop_
_geom_torsion_atom_site_label_1
_geom_torsion_atom_site_label_2
_geom_torsion_atom_site_label_3
_geom_torsion_atom_site_label_4
_geom_torsion
_geom_torsion_site_symmetry_1
_geom_torsion_site_symmetry_4
O12 Co4 O1 Co1 -125.78(18) 3_575 .
O11 Co4 O1 Co1 10.4(2) . .
O13 Co4 O1 Co1 127.79(16) 3_565 .
O12 Co4 O1 Co3 115.93(19) 3_575 .
O11 Co4 O1 Co3 -107.89(19) . .
O13 Co4 O1 Co3 9.5(2) 3_565 .
O5 Co1 O1 Co4 -87.43(17) . .
O3 Co1 O1 Co4 106.39(17) . .
O2 Co1 O1 Co4 8.46(19) . .
O4 Co1 O1 Co4 -173.58(17) . .
O5 Co1 O1 Co3 39.94(17) . .
O3 Co1 O1 Co3 -126.23(15) . .
O2 Co1 O1 Co3 135.84(15) . .
O4 Co1 O1 Co3 -46.20(16) . .
O10 Co3 O1 Co4 -165.08(17) . .
O9 Co3 O1 Co4 100.99(18) . .
O28 Co3 O1 Co4 -70.88(19) 1_545 .
O14 Co3 O1 Co4 18.07(17) 3_565 .
O10 Co3 O1 Co1 72.32(15) . .
O9 Co3 O1 Co1 -21.60(17) . .
O28 Co3 O1 Co1 166.53(15) 1_545 .
O14 Co3 O1 Co1 -104.53(14) 3_565 .
O5 Co1 O2 C37 81.6(5) . .
O3 Co1 O2 C37 -141.4(5) . .
O1 Co1 O2 C37 -25.8(5) . .
O4 Co1 O2 C37 163.5(6) . .
O5 Co1 O3 C27 -138.1(3) . .
O2 Co1 O3 C27 127.1(3) . .
O1 Co1 O3 C27 22.4(4) . .
O4 Co1 O3 C27 -63.6(3) . .
O5 Co1 O4 C50 -102.5(6) . .
O3 Co1 O4 C50 118.8(6) . .
O2 Co1 O4 C50 175.0(7) . .
O1 Co1 O4 C50 4.0(6) . .
O3 Co1 O5 C25 105.9(4) . .
O2 Co1 O5 C25 -159.3(4) . .
O1 Co1 O5 C25 -55.5(4) . .
O4 Co1 O5 C25 33.5(4) . .
O7 Co2 O6 C19 140.2(4) . .
O15 Co2 O6 C19 -86.5(4) . .
O8 Co2 O6 C19 36.9(4) . .
O15 Co2 O7 C31 -67.3(4) . .
O6 Co2 O7 C31 69.4(3) . .
O8 Co2 O7 C31 173.9(3) . .
O7 Co2 O8 C42 65.7(4) . .
O15 Co2 O8 C42 -55.3(4) . .
O6 Co2 O8 C42 175.1(4) . .
O10 Co3 O9 C25 -101.0(4) . .
O1 Co3 O9 C25 -1.2(4) . .
O28 Co3 O9 C25 159.3(4) 1_545 .
O14 Co3 O9 C25 85.5(4) 3_565 .
O9 Co3 O10 C50 52.2(4) . .
O1 Co3 O10 C50 -57.6(4) . .
O28 Co3 O10 C50 -152.4(4) 1_545 .
O14 Co3 O10 C50 100.9(9) 3_565 .
O12 Co4 O11 C37 103.6(4) 3_575 .
O1 Co4 O11 C37 -33.8(4) . .
O13 Co4 O11 C37 -151.9(4) 3_565 .
O7 Co2 O15 C19 -137.7(4) . 3_475
O6 Co2 O15 C19 92.1(4) . 3_475
O8 Co2 O15 C19 -26.1(4) . 3_475
Co2 O6 C19 O15 29.9(6) . 3_475
Co2 O6 C19 C43 -149.1(3) . .
Co4 O13 C20 O14 5.7(7) 3_565 .
Co4 O13 C20 C33 -174.1(3) 3_565 .
Co3 O14 C20 O13 -64.1(6) 3_565 .
Co3 O14 C20 C33 115.7(4) 3_565 .
C32 C21 C24 C46 -0.4(8) . .
C50 C21 C24 C46 178.4(5) 1_655 .
Co3 O9 C25 O5 -1.7(7) . .
Co3 O9 C25 C41 177.8(3) . .
Co1 O5 C25 O9 33.3(7) . .
Co1 O5 C25 C41 -146.3(4) . .
Co1 O3 C27 O20 -28.3(7) . .
Co1 O3 C27 C30 152.2(4) . .
Co3 O28 C28 O29 2.5(5) 1_565 .
Co3 O28 C28 C34 -177.7(3) 1_565 .
O20 C27 C30 C36 -9.8(8) . .
O3 C27 C30 C36 169.8(5) . .
O20 C27 C30 C39 167.1(5) . .
O3 C27 C30 C39 -13.4(7) . .
Co2 O7 C31 O21 -4.0(6) . .
Co2 O7 C31 C38 174.9(3) . .
C24 C21 C32 C49 1.1(8) . .
C50 C21 C32 C49 -177.8(5) 1_655 .
O13 C20 C33 C58 -14.5(7) . .
O14 C20 C33 C58 165.7(5) . .
O13 C20 C33 C45 161.8(5) . .
O14 C20 C33 C45 -18.0(7) . .
C43 C17 C34 C40 -2.3(7) . .
C43 C17 C34 C28 179.3(4) . .
O29 C28 C34 C17 -7.7(7) . .
O28 C28 C34 C17 172.5(5) . .
O29 C28 C34 C40 173.8(4) . .
O28 C28 C34 C40 -5.9(7) . .
C39 C30 C36 C38 -2.7(8) . .
C27 C30 C36 C38 174.2(5) . .
Co4 O11 C37 O2 25.9(7) . .
Co4 O11 C37 C46 -154.3(3) . .
Co1 O2 C37 O11 8.3(8) . .
Co1 O2 C37 C46 -171.5(3) . .
C41 C35 C38 C36 2.2(8) 2 .
C41 C35 C38 C31 179.3(5) 2 .
C30 C36 C38 C35 0.9(8) . .
C30 C36 C38 C31 -176.2(5) . .
O21 C31 C38 C35 -18.5(8) . .
O7 C31 C38 C35 162.5(5) . .
O21 C31 C38 C36 158.6(5) . .
O7 C31 C38 C36 -20.3(7) . .
C36 C30 C39 C41 1.4(8) . 2
C27 C30 C39 C41 -175.4(5) . 2
C17 C34 C40 C51 0.6(7) . .
C28 C34 C40 C51 179.1(4) . .
O9 C25 C41 C35 -176.2(5) . 2_545
O5 C25 C41 C35 3.4(7) . 2_545
O9 C25 C41 C39 2.6(7) . 2_545
O5 C25 C41 C39 -177.8(5) . 2_545
Co2 O8 C42 O22 7.8(8) . .
Co2 O8 C42 C55 -172.0(4) . .
C34 C17 C43 C53 2.1(7) . .
C34 C17 C43 C19 -179.1(4) . .
O15 C19 C43 C53 -6.2(7) 3_475 .
O6 C19 C43 C53 172.9(5) . .
O15 C19 C43 C17 175.0(4) 3_475 .
O6 C19 C43 C17 -5.9(7) . .
C58 C33 C45 C63 0.5(8) . .
C20 C33 C45 C63 -175.8(5) . .
C21 C24 C46 C54 0.0(8) . .
C21 C24 C46 C37 179.0(5) . .
O11 C37 C46 C54 179.3(5) . .
O2 C37 C46 C54 -0.9(7) . .
O11 C37 C46 C24 0.2(7) . .
O2 C37 C46 C24 -180.0(5) . .
C21 C32 C49 C54 -1.3(9) . .
C21 C32 C49 C61 178.9(5) . .
Co1 O4 C50 O10 18.0(10) . .
Co1 O4 C50 C21 -163.6(4) . 1_455
Co3 O10 C50 O4 14.0(7) . .
Co3 O10 C50 C21 -164.4(4) . 1_455
C34 C40 C51 C53 1.2(8) . .
C34 C40 C51 C57 -177.7(5) . .
C17 C43 C53 C51 -0.3(8) . .
C19 C43 C53 C51 -179.1(5) . .
C40 C51 C53 C43 -1.4(8) . .
C57 C51 C53 C43 177.5(5) . .
C24 C46 C54 C49 -0.2(8) . .
C37 C46 C54 C49 -179.3(5) . .
C32 C49 C54 C46 0.9(8) . .
C61 C49 C54 C46 -179.3(5) . .
C63 C44 C55 C58 0.2(9) . .
C63 C44 C55 C42 179.8(5) . .
O22 C42 C55 C44 -153.2(6) . .
O8 C42 C55 C44 26.6(8) . .
O22 C42 C55 C58 26.4(8) . .
O8 C42 C55 C58 -153.8(5) . .
Co4 O12 C57 O27 0.5(9) 3_575 .
Co4 O12 C57 C51 177.7(4) 3_575 .
C40 C51 C57 O27 165.5(7) . .
C53 C51 C57 O27 -13.4(9) . .
C40 C51 C57 O12 -11.8(8) . .
C53 C51 C57 O12 169.3(5) . .
C45 C33 C58 C55 1.2(8) . .
C20 C33 C58 C55 177.5(5) . .
C44 C55 C58 C33 -1.5(9) . .
C42 C55 C58 C33 178.9(5) . .
C32 C49 C61 O26 174.9(8) . .
C54 C49 C61 O26 -4.9(11) . .
C32 C49 C61 O25 -4.8(9) . .
C54 C49 C61 O25 175.4(5) . .
C33 C45 C63 C44 -1.8(8) . .
C33 C45 C63 C56 177.6(5) . .
C55 C44 C63 C45 1.5(9) . .
C55 C44 C63 C56 -177.9(5) . .
O23 C56 C63 C45 0.5(9) . .
O24 C56 C63 C45 -178.6(5) . .
O23 C56 C63 C44 180.0(6) . .
O24 C56 C63 C44 0.8(9) . .
C74 N1 C72 C75 59.3(11) . .
C73 N1 C72 C75 -174.0(8) . .
C72 N1 C73 C71 174.5(10) . .
C74 N1 C73 C71 -53.3(11) . .
C72 N1 C74 C70 55.5(14) . .
C73 N1 C74 C70 -69.9(14) . .
C82 N2 C80 C84 97(2) . .
C81 N2 C80 C84 -144(2) . .
C80 N2 C81 C83 97(3) . .
C82 N2 C81 C83 -146(3) . .
C80 N2 C82 C85 -154.9(17) . .
C81 N2 C82 C85 87(2) . .
C91 N3 C94 C93 -69(3) . .
C90 N3 C94 C93 166(2) . .
C94 N3 C91 C92 -71(3) . .
C90 N3 C91 C92 54(3) . .
C94 N3 C90 C95 -159(2) . .
C91 N3 C90 C95 76(2) . .
